data_7714609
loop_
_publ_author_name
'B&#xfc;cker, Anna'
'W&#xf6;lper, Christoph'
'Siera, Hannah'
'Haberhauer, Gebhard'
'Schulz, Stephan'

_publ_section_title
;
 Multiple ethylene activation by heteroleptic L(Cl)Ga-substituted
 germylenes.
;
_journal_issue 2
_journal_name_full 'Dalton transactions (Cambridge, England : 2003)'
_journal_page_first 640
_journal_page_last 646
_journal_paper_doi 10.1039/d3dt03944g
_journal_volume 53
_journal_year 2024
_chemical_formula_sum 'C136 H168 Cl2 Ga2 Ge2 N4'
_chemical_formula_weight 2214.25
_space_group_crystal_system triclinic
_space_group_IT_number 2
_space_group_name_Hall '-P 1'
_space_group_name_H-M_alt 'P -1'
_atom_sites_solution_hydrogens geom
_atom_sites_solution_primary direct
_atom_sites_solution_secondary difmap
_audit_creation_method SHELXL-2017/1
_audit_update_record
;
2023-03-22 deposited with the CCDC.	2023-12-05 downloaded from the CCDC.
;
_cell_angle_alpha 115.356(2)
_cell_angle_beta 97.878(2)
_cell_angle_gamma 94.810(2)
_cell_formula_units_Z 2
_cell_length_a 14.0575(8)
_cell_length_b 20.5970(12)
_cell_length_c 23.6061(14)
_cell_measurement_reflns_used 9830
_cell_measurement_temperature 100(2)
_cell_measurement_theta_max 80.36
_cell_measurement_theta_min 4.03
_cell_volume 6040.1(6)
_computing_cell_refinement 'Bruker APEX3(v2017.3-0)'
_computing_data_collection 'Bruker APEX3(v2017.3-0)'
_computing_data_reduction 'Bruker APEX3(v2017.3-0)'
_computing_molecular_graphics 'ORTEP/PLATON (Spek)'
_computing_publication_material 'BRUKER AXS SHELXTL (c) 2008 / Vers. 2008/4'
_computing_structure_refinement 'SHELXL-2017/1 (Sheldrick, 2017)'
_computing_structure_solution 'Bruker APEX3(v2017.3-0)'
_diffrn_ambient_temperature 100(2)
_diffrn_detector_area_resol_mean 7.3910
_diffrn_measured_fraction_theta_full 1.000
_diffrn_measured_fraction_theta_max 0.988
_diffrn_measurement_device_type 'Bruker D8 Venture (Photon II detector)'
_diffrn_measurement_method 'Data collection strategy APEX 3/Queen'
_diffrn_radiation_monochromator 'multilayer mirror'
_diffrn_radiation_type CuK\a
_diffrn_radiation_wavelength 1.54178
_diffrn_reflns_av_R_equivalents 0.0579
_diffrn_reflns_av_unetI/netI 0.0203
_diffrn_reflns_Laue_measured_fraction_full 1.000
_diffrn_reflns_Laue_measured_fraction_max 0.988
_diffrn_reflns_limit_h_max 18
_diffrn_reflns_limit_h_min -17
_diffrn_reflns_limit_k_max 26
_diffrn_reflns_limit_k_min -26
_diffrn_reflns_limit_l_max 30
_diffrn_reflns_limit_l_min -30
_diffrn_reflns_number 387670
_diffrn_reflns_point_group_measured_fraction_full 1.000
_diffrn_reflns_point_group_measured_fraction_max 0.988
_diffrn_reflns_theta_full 67.679
_diffrn_reflns_theta_max 81.182
_diffrn_reflns_theta_min 2.110
_diffrn_source 'micro-focus sealed tube'
_diffrn_source_type 'INCOATEC I\mS 3.0'
_exptl_absorpt_coefficient_mu 1.863
_exptl_absorpt_correction_T_max 0.75
_exptl_absorpt_correction_T_min 0.58
_exptl_absorpt_correction_type multi-scan
_exptl_absorpt_process_details 'SADABS, Blessing, Acta Cryst 1995 A51 33-38'
_exptl_crystal_colour colourless
_exptl_crystal_density_diffrn 1.217
_exptl_crystal_description plate
_exptl_crystal_F_000 2344
_exptl_crystal_size_max 0.243
_exptl_crystal_size_mid 0.177
_exptl_crystal_size_min 0.040
_refine_diff_density_max 2.195
_refine_diff_density_min -1.093
_refine_diff_density_rms 0.068
_refine_ls_extinction_method none
_refine_ls_goodness_of_fit_ref 1.011
_refine_ls_hydrogen_treatment constr
_refine_ls_matrix_type full
_refine_ls_number_parameters 1136
_refine_ls_number_reflns 26310
_refine_ls_number_restraints 0
_refine_ls_restrained_S_all 1.011
_refine_ls_R_factor_all 0.0480
_refine_ls_R_factor_gt 0.0427
_refine_ls_shift/su_max 0.002
_refine_ls_shift/su_mean 0.000
_refine_ls_structure_factor_coef Fsqd
_refine_ls_weighting_details 'w=1/[\s^2^(Fo^2^)+(0.0578P)^2^+7.4789P] where P=(Fo^2^+2Fc^2^)/3'
_refine_ls_weighting_scheme calc
_refine_ls_wR_factor_gt 0.1114
_refine_ls_wR_factor_ref 0.1170
_reflns_Friedel_coverage 0.000
_reflns_number_gt 23353
_reflns_number_total 26310
_reflns_threshold_expression 'I > 2\s(I)'
_cod_data_source_file d3dt03944g2.cif
_cod_data_source_block ab_290m_sq
_cod_depositor_comments 'Adding full bibliography for 7714607--7714609.cif.'
_cod_database_code 7714609
_publ_section_acknowledgement
;
We thank Yannick Schulte for the collection of the diffraction data.
;
_shelx_shelxl_version_number 2017/1
_shelx_space_group_comment
; 
The symmetry employed for this shelxl refinement is uniquely defined 
by the following loop, which should always be used as a source of 
symmetry information in preference to the above space-group names. 
They are only intended as comments. 
;
_shelx_estimated_absorpt_t_min 0.660
_shelx_estimated_absorpt_t_max 0.929

loop_
_space_group_symop_operation_xyz
'x, y, z'
'-x, -y, -z'

loop_
_atom_site_label
_atom_site_type_symbol
_atom_site_fract_x
_atom_site_fract_y
_atom_site_fract_z
_atom_site_U_iso_or_equiv
_atom_site_adp_type
_atom_site_occupancy
_atom_site_site_symmetry_order
_atom_site_calc_flag
_atom_site_refinement_flags_posn
_atom_site_refinement_flags_adp
_atom_site_refinement_flags_occupancy
_atom_site_disorder_assembly
_atom_site_disorder_group
Ge1 Ge 0.32278(2) 0.79712(2) 0.76782(2) 0.02046(6) Uani 1 1 d . . . . .
Ge2 Ge 0.15198(2) 0.72590(2) 0.73784(2) 0.02370(6) Uani 1 1 d . . . . .
Ga1 Ga 0.48383(2) 0.89040(2) 0.64559(2) 0.02387(6) Uani 1 1 d . . . . .
Ga2 Ga 0.06237(2) 0.54314(2) 0.80530(2) 0.02232(6) Uani 1 1 d . . . . .
Cl1 Cl 0.61691(4) 0.84050(3) 0.65274(2) 0.03406(11) Uani 1 1 d . . . . .
Cl2 Cl 0.00157(4) 0.45415(3) 0.70764(2) 0.03252(11) Uani 1 1 d . . . . .
N1 N 0.45354(14) 0.86539(9) 0.55425(8) 0.0266(4) Uani 1 1 d . . . . .
N2 N 0.53753(13) 0.99266(9) 0.67484(8) 0.0241(3) Uani 1 1 d . . . . .
N3 N 0.14277(12) 0.49241(9) 0.84214(8) 0.0244(3) Uani 1 1 d . . . . .
N4 N -0.04395(12) 0.54446(9) 0.85108(8) 0.0241(3) Uani 1 1 d . . . . .
C1 C 0.50841(17) 0.90166(12) 0.53216(10) 0.0280(4) Uani 1 1 d . . . . .
C2 C 0.57251(17) 0.96611(12) 0.57095(10) 0.0295(4) Uani 1 1 d . . . . .
H2 H 0.616443 0.981252 0.550129 0.035 Uiso 1 1 calc R U . . .
C3 C 0.58131(16) 1.01170(12) 0.63627(10) 0.0278(4) Uani 1 1 d . . . . .
C4 C 0.50249(19) 0.87412(13) 0.46079(11) 0.0354(5) Uani 1 1 d . . . . .
H4A H 0.436393 0.849184 0.438289 0.053 Uiso 1 1 calc R U . . .
H4B H 0.548676 0.840082 0.446523 0.053 Uiso 1 1 calc R U . . .
H4C H 0.518593 0.915300 0.451474 0.053 Uiso 1 1 calc R U . . .
C5 C 0.64171(18) 1.08582(12) 0.66299(11) 0.0339(5) Uani 1 1 d . . . . .
H5A H 0.665317 1.092653 0.628432 0.051 Uiso 1 1 calc R U . . .
H5B H 0.697265 1.089940 0.695013 0.051 Uiso 1 1 calc R U . . .
H5C H 0.601936 1.123163 0.682960 0.051 Uiso 1 1 calc R U . . .
C6 C 0.38100(18) 0.80334(12) 0.50996(10) 0.0306(5) Uani 1 1 d . . . . .
C7 C 0.4093(2) 0.73548(13) 0.47575(10) 0.0360(5) Uani 1 1 d . . . . .
C8 C 0.3366(2) 0.67828(14) 0.43210(12) 0.0452(6) Uani 1 1 d . . . . .
H8 H 0.353868 0.631855 0.408562 0.054 Uiso 1 1 calc R U . . .
C9 C 0.2416(2) 0.68748(16) 0.42246(12) 0.0490(7) Uani 1 1 d . . . . .
H9 H 0.194043 0.648238 0.391588 0.059 Uiso 1 1 calc R U . . .
C10 C 0.2149(2) 0.75433(15) 0.45793(12) 0.0432(6) Uani 1 1 d . . . . .
H10 H 0.148442 0.760038 0.451738 0.052 Uiso 1 1 calc R U . . .
C010 C 0.06820(16) 0.72741(12) 0.66188(10) 0.0280(4) Uani 1 1 d . . . . .
C11 C 0.28358(18) 0.81341(13) 0.50255(10) 0.0336(5) Uani 1 1 d . . . . .
C12 C 0.5131(2) 0.72129(13) 0.48527(11) 0.0394(5) Uani 1 1 d . . . . .
H12 H 0.555750 0.769319 0.512288 0.047 Uiso 1 1 calc R U . . .
C13 C 0.5494(3) 0.68560(16) 0.42180(14) 0.0527(7) Uani 1 1 d . . . . .
H13A H 0.512307 0.636631 0.395728 0.079 Uiso 1 1 calc R U . . .
H13B H 0.618589 0.682407 0.430637 0.079 Uiso 1 1 calc R U . . .
H13C H 0.540430 0.715079 0.398673 0.079 Uiso 1 1 calc R U . . .
C14 C 0.5234(2) 0.67470(14) 0.52108(13) 0.0452(6) Uani 1 1 d . . . . .
H14A H 0.483654 0.626691 0.495118 0.068 Uiso 1 1 calc R U . . .
H14B H 0.501534 0.698481 0.561752 0.068 Uiso 1 1 calc R U . . .
H14C H 0.591773 0.669073 0.529290 0.068 Uiso 1 1 calc R U . . .
C15 C 0.25347(18) 0.88658(14) 0.54106(11) 0.0361(5) Uani 1 1 d . . . . .
H15 H 0.297302 0.909203 0.583989 0.043 Uiso 1 1 calc R U . . .
C16 C 0.2689(3) 0.93772(17) 0.51067(15) 0.0528(7) Uani 1 1 d . . . . .
H16A H 0.337205 0.943821 0.506742 0.079 Uiso 1 1 calc R U . . .
H16B H 0.252151 0.985134 0.537532 0.079 Uiso 1 1 calc R U . . .
H16C H 0.227290 0.917089 0.468210 0.079 Uiso 1 1 calc R U . . .
C17 C 0.1499(2) 0.87966(19) 0.55198(15) 0.0545(7) Uani 1 1 d . . . . .
H17A H 0.104460 0.860132 0.510992 0.082 Uiso 1 1 calc R U . . .
H17B H 0.136529 0.927675 0.580353 0.082 Uiso 1 1 calc R U . . .
H17C H 0.141900 0.846709 0.571656 0.082 Uiso 1 1 calc R U . . .
C18 C 0.53558(16) 1.04673(10) 0.73869(10) 0.0257(4) Uani 1 1 d . . . . .
C19 C 0.61274(18) 1.06247(12) 0.78960(11) 0.0313(5) Uani 1 1 d . . . . .
C20 C 0.6044(2) 1.11386(13) 0.85059(11) 0.0399(6) Uani 1 1 d . . . . .
H20 H 0.655919 1.125545 0.885651 0.048 Uiso 1 1 calc R U . . .
C21 C 0.5240(2) 1.14782(13) 0.86111(12) 0.0429(6) Uani 1 1 d . . . . .
H21 H 0.519612 1.181740 0.903028 0.052 Uiso 1 1 calc R U . . .
C22 C 0.4493(2) 1.13219(13) 0.81016(13) 0.0425(6) Uani 1 1 d . . . . .
H22 H 0.393975 1.155939 0.817471 0.051 Uiso 1 1 calc R U . . .
C23 C 0.45389(18) 1.08205(12) 0.74809(12) 0.0339(5) Uani 1 1 d . . . . .
C24 C 0.70167(18) 1.02505(13) 0.78124(12) 0.0360(5) Uani 1 1 d . . . . .
H24 H 0.698644 0.995473 0.734438 0.043 Uiso 1 1 calc R U . . .
C25 C 0.7968(2) 1.07946(16) 0.80848(16) 0.0526(7) Uani 1 1 d . . . . .
H25A H 0.851788 1.053179 0.797842 0.079 Uiso 1 1 calc R U . . .
H25B H 0.804336 1.106017 0.855007 0.079 Uiso 1 1 calc R U . . .
H25C H 0.795072 1.113936 0.790007 0.079 Uiso 1 1 calc R U . . .
C26 C 0.7007(2) 0.97311(14) 0.81221(13) 0.0410(6) Uani 1 1 d . . . . .
H26A H 0.639998 0.938298 0.794054 0.061 Uiso 1 1 calc R U . . .
H26B H 0.705480 1.001081 0.858388 0.061 Uiso 1 1 calc R U . . .
H26C H 0.756088 0.946744 0.803982 0.061 Uiso 1 1 calc R U . . .
C27 C 0.3737(2) 1.07083(14) 0.69289(14) 0.0471(6) Uani 1 1 d . . . . .
H27 H 0.385666 1.029752 0.653569 0.057 Uiso 1 1 calc R U . . .
C28 C 0.3760(3) 1.13784(19) 0.68093(16) 0.0573(8) Uani 1 1 d . . . . .
H28A H 0.441453 1.151875 0.675871 0.086 Uiso 1 1 calc R U . . .
H28B H 0.358750 1.177971 0.717250 0.086 Uiso 1 1 calc R U . . .
H28C H 0.329181 1.126827 0.641972 0.086 Uiso 1 1 calc R U . . .
C29 C 0.2739(2) 1.0497(2) 0.7034(2) 0.0699(10) Uani 1 1 d . . . . .
H29A H 0.224319 1.042907 0.667029 0.105 Uiso 1 1 calc R U . . .
H29B H 0.261034 1.088298 0.742599 0.105 Uiso 1 1 calc R U . . .
H29C H 0.271943 1.004195 0.707461 0.105 Uiso 1 1 calc R U . . .
C30 C 0.09948(16) 0.44691(12) 0.86066(11) 0.0282(4) Uani 1 1 d . . . . .
C31 C 0.00150(17) 0.44227(12) 0.86642(12) 0.0317(5) Uani 1 1 d . . . . .
H31 H -0.024444 0.400902 0.870766 0.038 Uiso 1 1 calc R U . . .
C32 C -0.06345(15) 0.49054(12) 0.86663(11) 0.0280(4) Uani 1 1 d . . . . .
C33 C 0.15804(18) 0.39798(14) 0.87872(13) 0.0382(5) Uani 1 1 d . . . . .
H33A H 0.179125 0.363017 0.840923 0.057 Uiso 1 1 calc R U . . .
H33B H 0.117750 0.371677 0.895362 0.057 Uiso 1 1 calc R U . . .
H33C H 0.215201 0.427518 0.911572 0.057 Uiso 1 1 calc R U . . .
C34 C -0.15837(17) 0.48016(14) 0.88694(14) 0.0384(5) Uani 1 1 d . . . . .
H34A H -0.211503 0.460677 0.849659 0.058 Uiso 1 1 calc R U . . .
H34B H -0.169941 0.527066 0.918644 0.058 Uiso 1 1 calc R U . . .
H34C H -0.155395 0.445995 0.905713 0.058 Uiso 1 1 calc R U . . .
C35 C 0.24684(16) 0.49953(12) 0.84448(11) 0.0286(4) Uani 1 1 d . . . . .
C36 C 0.28591(18) 0.44812(14) 0.79509(12) 0.0346(5) Uani 1 1 d . . . . .
C37 C 0.3870(2) 0.45917(16) 0.79983(13) 0.0439(6) Uani 1 1 d . . . . .
H37 H 0.415125 0.425617 0.767151 0.053 Uiso 1 1 calc R U . . .
C38 C 0.44650(19) 0.51711(17) 0.85034(14) 0.0453(6) Uani 1 1 d . . . . .
H38 H 0.514846 0.522896 0.852426 0.054 Uiso 1 1 calc R U . . .
C39 C 0.40700(18) 0.56712(16) 0.89826(13) 0.0395(5) Uani 1 1 d . . . . .
H39 H 0.448515 0.607189 0.932992 0.047 Uiso 1 1 calc R U . . .
C40 C 0.30659(16) 0.55918(13) 0.89596(11) 0.0311(4) Uani 1 1 d . . . . .
C41 C 0.2243(2) 0.38355(14) 0.73771(12) 0.0400(5) Uani 1 1 d . . . . .
H41 H 0.155828 0.380717 0.744758 0.048 Uiso 1 1 calc R U . . .
C42 C 0.2597(3) 0.31155(17) 0.72870(17) 0.0595(8) Uani 1 1 d . . . . .
H42A H 0.212329 0.270525 0.695951 0.089 Uiso 1 1 calc R U . . .
H42B H 0.266601 0.308083 0.769150 0.089 Uiso 1 1 calc R U . . .
H42C H 0.322768 0.310254 0.715273 0.089 Uiso 1 1 calc R U . . .
C43 C 0.2248(2) 0.39299(16) 0.67658(13) 0.0471(6) Uani 1 1 d . . . . .
H43A H 0.182062 0.351912 0.640456 0.071 Uiso 1 1 calc R U . . .
H43B H 0.291188 0.394614 0.668294 0.071 Uiso 1 1 calc R U . . .
H43C H 0.201523 0.438446 0.682016 0.071 Uiso 1 1 calc R U . . .
C44 C 0.26421(17) 0.61424(14) 0.94926(11) 0.0358(5) Uani 1 1 d . . . . .
H44 H 0.199192 0.618255 0.928870 0.043 Uiso 1 1 calc R U . . .
C45 C 0.2462(3) 0.58950(19) 0.99847(15) 0.0683(10) Uani 1 1 d . . . . .
H45A H 0.202522 0.542668 0.977829 0.102 Uiso 1 1 calc R U . . .
H45B H 0.216088 0.625643 1.030393 0.102 Uiso 1 1 calc R U . . .
H45C H 0.308028 0.583989 1.019398 0.102 Uiso 1 1 calc R U . . .
C46 C 0.3232(2) 0.68974(16) 0.98033(16) 0.0518(7) Uani 1 1 d . . . . .
H46A H 0.333550 0.705117 0.947383 0.078 Uiso 1 1 calc R U . . .
H46B H 0.386248 0.689280 1.003647 0.078 Uiso 1 1 calc R U . . .
H46C H 0.288111 0.723793 1.010108 0.078 Uiso 1 1 calc R U . . .
C47 C -0.10485(15) 0.60088(11) 0.86407(10) 0.0242(4) Uani 1 1 d . . . . .
C48 C -0.18869(15) 0.59151(12) 0.81972(10) 0.0270(4) Uani 1 1 d . . . . .
C49 C -0.24240(17) 0.64895(13) 0.83391(11) 0.0330(5) Uani 1 1 d . . . . .
H49 H -0.299553 0.643747 0.804711 0.040 Uiso 1 1 calc R U . . .
C50 C -0.21397(18) 0.71291(13) 0.88943(12) 0.0352(5) Uani 1 1 d . . . . .
H50 H -0.251236 0.751325 0.898073 0.042 Uiso 1 1 calc R U . . .
C51 C -0.13102(17) 0.72112(12) 0.93259(11) 0.0333(5) Uani 1 1 d . . . . .
H51 H -0.111974 0.765300 0.970765 0.040 Uiso 1 1 calc R U . . .
C52 C -0.07505(15) 0.66554(12) 0.92089(10) 0.0267(4) Uani 1 1 d . . . . .
C53 C -0.22285(16) 0.52328(12) 0.75705(11) 0.0310(4) Uani 1 1 d . . . . .
H53 H -0.182213 0.485689 0.757042 0.037 Uiso 1 1 calc R U . . .
C54 C -0.32987(18) 0.49237(15) 0.74908(13) 0.0415(6) Uani 1 1 d . . . . .
H54A H -0.371296 0.527312 0.746403 0.062 Uiso 1 1 calc R U . . .
H54B H -0.338461 0.483605 0.785861 0.062 Uiso 1 1 calc R U . . .
H54C H -0.348062 0.446474 0.709888 0.062 Uiso 1 1 calc R U . . .
C55 C -0.20835(18) 0.53951(14) 0.70079(11) 0.0363(5) Uani 1 1 d . . . . .
H55A H -0.227477 0.494633 0.660752 0.054 Uiso 1 1 calc R U . . .
H55B H -0.139744 0.558572 0.706191 0.054 Uiso 1 1 calc R U . . .
H55C H -0.248570 0.575676 0.699538 0.054 Uiso 1 1 calc R U . . .
C56 C 0.01355(17) 0.67498(13) 0.97028(11) 0.0348(5) Uani 1 1 d . . . . .
H56 H 0.056982 0.640189 0.948115 0.042 Uiso 1 1 calc R U . . .
C57 C -0.0157(3) 0.6568(2) 1.02205(17) 0.0732(11) Uani 1 1 d . . . . .
H57A H -0.050254 0.606700 1.002602 0.110 Uiso 1 1 calc R U . . .
H57B H -0.058392 0.690282 1.044522 0.110 Uiso 1 1 calc R U . . .
H57C H 0.042638 0.661672 1.052429 0.110 Uiso 1 1 calc R U . . .
C58 C 0.0708(2) 0.7504(2) 1.00072(17) 0.0635(9) Uani 1 1 d . . . . .
H58A H 0.084258 0.764292 0.967398 0.095 Uiso 1 1 calc R U . . .
H58B H 0.132355 0.751518 1.026538 0.095 Uiso 1 1 calc R U . . .
H58C H 0.033252 0.784687 1.028109 0.095 Uiso 1 1 calc R U . . .
C59 C 0.38336(16) 0.86757(11) 0.68819(10) 0.0257(4) Uani 1 1 d . . . . .
H59A H 0.372586 0.913305 0.722975 0.031 Uiso 1 1 calc R U . . .
H59B H 0.321389 0.845332 0.656957 0.031 Uiso 1 1 calc R U . . .
C60 C 0.41215(16) 0.81531(12) 0.71608(10) 0.0287(4) Uani 1 1 d . . . . .
H60A H 0.477891 0.835256 0.743106 0.034 Uiso 1 1 calc R U . . .
H60B H 0.416313 0.768109 0.680382 0.034 Uiso 1 1 calc R U . . .
C61 C 0.11882(15) 0.63690(11) 0.80869(10) 0.0255(4) Uani 1 1 d . . . . .
H61A H 0.087857 0.676555 0.837287 0.031 Uiso 1 1 calc R U . . .
H61B H 0.189264 0.647539 0.826932 0.031 Uiso 1 1 calc R U . . .
C62 C 0.10428(16) 0.63527(11) 0.74241(10) 0.0266(4) Uani 1 1 d . . . . .
H62A H 0.033832 0.621702 0.723908 0.032 Uiso 1 1 calc R U . . .
H62B H 0.136914 0.596064 0.714827 0.032 Uiso 1 1 calc R U . . .
C63 C 0.23072(16) 0.86679(12) 0.79801(11) 0.0309(4) Uani 1 1 d . . . . .
H63A H 0.261995 0.912226 0.836123 0.037 Uiso 1 1 calc R U . . .
H63B H 0.199471 0.878488 0.764054 0.037 Uiso 1 1 calc R U . . .
C64 C 0.15866(16) 0.81889(12) 0.81416(10) 0.0306(4) Uani 1 1 d . . . . .
H64A H 0.094684 0.835594 0.816909 0.037 Uiso 1 1 calc R U . . .
H64B H 0.185177 0.816325 0.854091 0.037 Uiso 1 1 calc R U . . .
C65 C 0.40664(14) 0.79373(10) 0.84250(9) 0.0209(4) Uani 1 1 d . . . . .
C66 C 0.46632(14) 0.73931(11) 0.83132(9) 0.0222(4) Uani 1 1 d . . . . .
C67 C 0.51748(15) 0.73078(12) 0.88244(10) 0.0268(4) Uani 1 1 d . . . . .
H67 H 0.555363 0.692751 0.874064 0.032 Uiso 1 1 calc R U . . .
C68 C 0.51342(16) 0.77709(13) 0.94488(11) 0.0321(5) Uani 1 1 d . . . . .
H68 H 0.546250 0.769859 0.979163 0.039 Uiso 1 1 calc R U . . .
C69 C 0.46110(16) 0.83400(13) 0.95692(10) 0.0311(4) Uani 1 1 d . . . . .
H69 H 0.460556 0.867015 0.999852 0.037 Uiso 1 1 calc R U . . .
C70 C 0.40899(14) 0.84387(11) 0.90708(9) 0.0241(4) Uani 1 1 d . . . . .
C71 C 0.48659(14) 0.69177(10) 0.76676(9) 0.0224(4) Uani 1 1 d . . . . .
C72 C 0.43133(16) 0.62284(11) 0.72792(10) 0.0277(4) Uani 1 1 d . . . . .
C73 C 0.46013(17) 0.57730(12) 0.67182(11) 0.0317(5) Uani 1 1 d . . . . .
H73 H 0.423411 0.530170 0.646129 0.038 Uiso 1 1 calc R U . . .
C74 C 0.54075(17) 0.59879(12) 0.65246(10) 0.0309(5) Uani 1 1 d . . . . .
C75 C 0.59369(16) 0.66791(12) 0.69051(10) 0.0280(4) Uani 1 1 d . . . . .
H75 H 0.647801 0.683928 0.677038 0.034 Uiso 1 1 calc R U . . .
C76 C 0.56922(14) 0.71444(11) 0.74814(9) 0.0231(4) Uani 1 1 d . . . . .
C77 C 0.34240(17) 0.59786(13) 0.74669(13) 0.0361(5) Uani 1 1 d . . . . .
H77A H 0.304678 0.637752 0.762509 0.054 Uiso 1 1 calc R U . . .
H77B H 0.362237 0.583165 0.780354 0.054 Uiso 1 1 calc R U . . .
H77C H 0.302359 0.556384 0.709424 0.054 Uiso 1 1 calc R U . . .
C78 C 0.5702(2) 0.54814(14) 0.59132(11) 0.0418(6) Uani 1 1 d . . . . .
H78A H 0.518060 0.537284 0.554948 0.063 Uiso 1 1 calc R U . . .
H78B H 0.581817 0.502827 0.593297 0.063 Uiso 1 1 calc R U . . .
H78C H 0.629856 0.571493 0.586129 0.063 Uiso 1 1 calc R U . . .
C79 C 0.63384(15) 0.78652(11) 0.78940(10) 0.0268(4) Uani 1 1 d . . . . .
H79A H 0.661531 0.804955 0.762202 0.040 Uiso 1 1 calc R U . . .
H79B H 0.686510 0.780119 0.817438 0.040 Uiso 1 1 calc R U . . .
H79C H 0.595509 0.821369 0.815399 0.040 Uiso 1 1 calc R U . . .
C80 C 0.36521(16) 0.91253(11) 0.92611(10) 0.0278(4) Uani 1 1 d . . . . .
C81 C 0.28548(18) 0.92244(13) 0.95687(11) 0.0352(5) Uani 1 1 d . . . . .
C82 C 0.24434(19) 0.98583(14) 0.97092(13) 0.0435(6) Uani 1 1 d . . . . .
H82 H 0.189343 0.991775 0.990938 0.052 Uiso 1 1 calc R U . . .
C83 C 0.28129(19) 1.03989(13) 0.95656(14) 0.0450(6) Uani 1 1 d . . . . .
C84 C 0.36458(18) 1.03180(12) 0.93028(13) 0.0382(5) Uani 1 1 d . . . . .
H84 H 0.392600 1.069483 0.921749 0.046 Uiso 1 1 calc R U . . .
C85 C 0.40808(16) 0.96966(12) 0.91609(11) 0.0318(5) Uani 1 1 d . . . . .
C86 C 0.2412(2) 0.86675(16) 0.97545(13) 0.0447(6) Uani 1 1 d . . . . .
H86A H 0.171785 0.869216 0.974891 0.067 Uiso 1 1 calc R U . . .
H86B H 0.273877 0.876908 1.018481 0.067 Uiso 1 1 calc R U . . .
H86C H 0.249224 0.817985 0.945044 0.067 Uiso 1 1 calc R U . . .
C87 C 0.2333(2) 1.10669(16) 0.9692(2) 0.0665(10) Uani 1 1 d . . . . .
H87A H 0.212580 1.109070 0.928849 0.100 Uiso 1 1 calc R U . . .
H87B H 0.279752 1.150424 0.998509 0.100 Uiso 1 1 calc R U . . .
H87C H 0.176502 1.103779 0.988378 0.100 Uiso 1 1 calc R U . . .
C88 C 0.50003(17) 0.96520(12) 0.88934(12) 0.0357(5) Uani 1 1 d . . . . .
H88A H 0.485943 0.929486 0.844255 0.054 Uiso 1 1 calc R U . . .
H88B H 0.548676 0.950226 0.913266 0.054 Uiso 1 1 calc R U . . .
H88C H 0.525266 1.012995 0.893118 0.054 Uiso 1 1 calc R U . . .
C89 C 0.00491(17) 0.77869(13) 0.66634(12) 0.0340(5) Uani 1 1 d . . . . .
C90 C -0.0457(2) 0.77913(15) 0.61096(14) 0.0460(6) Uani 1 1 d . . . . .
H90 H -0.088760 0.813267 0.614666 0.055 Uiso 1 1 calc R U . . .
C91 C -0.0335(2) 0.73033(16) 0.55085(13) 0.0509(7) Uani 1 1 d . . . . .
H91 H -0.065322 0.732621 0.513715 0.061 Uiso 1 1 calc R U . . .
C92 C 0.0255(2) 0.67830(14) 0.54562(12) 0.0423(6) Uani 1 1 d . . . . .
H92 H 0.033617 0.644507 0.504564 0.051 Uiso 1 1 calc R U . . .
C93 C 0.07333(17) 0.67488(12) 0.60000(10) 0.0311(4) Uani 1 1 d . . . . .
C94 C -0.01608(17) 0.83335(13) 0.72823(12) 0.0344(5) Uani 1 1 d . . . . .
C95 C 0.01819(18) 0.90769(13) 0.75065(13) 0.0379(5) Uani 1 1 d . . . . .
C96 C 0.00395(19) 0.95821(15) 0.81019(13) 0.0425(6) Uani 1 1 d . . . . .
H96 H 0.029896 1.008138 0.825732 0.051 Uiso 1 1 calc R U . . .
C97 C -0.04761(19) 0.93635(17) 0.84689(14) 0.0465(6) Uani 1 1 d . . . . .
C98 C -0.08711(19) 0.86295(17) 0.82180(15) 0.0470(6) Uani 1 1 d . . . . .
H98 H -0.125168 0.847624 0.845463 0.056 Uiso 1 1 calc R U . . .
C99 C -0.07252(17) 0.81145(15) 0.76319(14) 0.0405(5) Uani 1 1 d . . . . .
C100 C 0.0711(2) 0.93545(15) 0.71185(14) 0.0460(6) Uani 1 1 d . . . . .
H10A H 0.112892 0.900798 0.689898 0.069 Uiso 1 1 calc R U . . .
H10B H 0.111052 0.982769 0.740252 0.069 Uiso 1 1 calc R U . . .
H10C H 0.023615 0.940780 0.680232 0.069 Uiso 1 1 calc R U . . .
C101 C -0.0596(2) 0.9907(2) 0.91163(15) 0.0611(8) Uani 1 1 d . . . . .
H10D H -0.019128 1.037387 0.923413 0.092 Uiso 1 1 calc R U . . .
H10E H -0.039571 0.973027 0.943197 0.092 Uiso 1 1 calc R U . . .
H10F H -0.127979 0.997295 0.910518 0.092 Uiso 1 1 calc R U . . .
C102 C -0.1158(2) 0.73264(17) 0.74003(18) 0.0546(8) Uani 1 1 d . . . . .
H10G H -0.135104 0.709362 0.693380 0.082 Uiso 1 1 calc R U . . .
H10H H -0.172969 0.730057 0.758970 0.082 Uiso 1 1 calc R U . . .
H10I H -0.067340 0.707423 0.752741 0.082 Uiso 1 1 calc R U . . .
C103 C 0.12500(17) 0.61131(12) 0.58846(10) 0.0302(4) Uani 1 1 d . . . . .
C104 C 0.21922(17) 0.61230(13) 0.57450(10) 0.0338(5) Uani 1 1 d . . . . .
C105 C 0.26206(18) 0.55057(15) 0.55792(11) 0.0379(5) Uani 1 1 d . . . . .
H105 H 0.325030 0.551463 0.547656 0.045 Uiso 1 1 calc R U . . .
C106 C 0.21613(18) 0.48763(14) 0.55583(10) 0.0357(5) Uani 1 1 d . . . . .
C107 C 0.12441(17) 0.48726(12) 0.57088(10) 0.0298(4) Uani 1 1 d . . . . .
H107 H 0.093517 0.444707 0.571345 0.036 Uiso 1 1 calc R U . . .
C108 C 0.07562(16) 0.54689(11) 0.58539(9) 0.0266(4) Uani 1 1 d . . . . .
C109 C 0.2705(2) 0.68080(16) 0.57642(13) 0.0492(7) Uani 1 1 d . . . . .
H10J H 0.339991 0.678245 0.577679 0.074 Uiso 1 1 calc R U . . .
H10K H 0.261862 0.723043 0.614608 0.074 Uiso 1 1 calc R U . . .
H10L H 0.242881 0.685577 0.538205 0.074 Uiso 1 1 calc R U . . .
C110 C 0.2625(2) 0.41969(16) 0.53507(14) 0.0486(6) Uani 1 1 d . . . . .
H11A H 0.238736 0.388701 0.489323 0.073 Uiso 1 1 calc R U . . .
H11B H 0.245613 0.393136 0.559156 0.073 Uiso 1 1 calc R U . . .
H11C H 0.333349 0.433111 0.543260 0.073 Uiso 1 1 calc R U . . .
C111 C -0.02913(16) 0.53901(12) 0.59212(10) 0.0302(4) Uani 1 1 d . . . . .
H11D H -0.070931 0.514920 0.549643 0.045 Uiso 1 1 calc R U . . .
H11E H -0.046186 0.587256 0.616042 0.045 Uiso 1 1 calc R U . . .
H11F H -0.038468 0.509714 0.615057 0.045 Uiso 1 1 calc R U . . .

loop_
_atom_site_aniso_label
_atom_site_aniso_U_11
_atom_site_aniso_U_22
_atom_site_aniso_U_33
_atom_site_aniso_U_23
_atom_site_aniso_U_13
_atom_site_aniso_U_12
Ge1 0.02224(11) 0.02106(11) 0.01954(11) 0.01027(9) 0.00448(8) 0.00348(8)
Ge2 0.02316(11) 0.02395(12) 0.02354(11) 0.01091(9) 0.00340(9) 0.00135(9)
Ga1 0.03336(14) 0.02113(12) 0.01909(12) 0.01032(9) 0.00646(10) 0.00454(10)
Ga2 0.02631(13) 0.02354(12) 0.02147(12) 0.01227(10) 0.00737(9) 0.00941(9)
Cl1 0.0458(3) 0.0310(2) 0.0280(2) 0.0141(2) 0.0072(2) 0.0141(2)
Cl2 0.0364(3) 0.0323(3) 0.0272(2) 0.0114(2) 0.0048(2) 0.0096(2)
N1 0.0366(10) 0.0243(8) 0.0206(8) 0.0112(7) 0.0063(7) 0.0058(7)
N2 0.0300(9) 0.0214(8) 0.0231(8) 0.0115(7) 0.0058(7) 0.0044(7)
N3 0.0259(8) 0.0267(8) 0.0263(8) 0.0150(7) 0.0087(7) 0.0098(7)
N4 0.0251(8) 0.0231(8) 0.0285(8) 0.0141(7) 0.0074(7) 0.0082(7)
C1 0.0385(11) 0.0283(10) 0.0237(10) 0.0152(8) 0.0103(8) 0.0115(9)
C2 0.0366(11) 0.0314(11) 0.0287(10) 0.0186(9) 0.0124(9) 0.0077(9)
C3 0.0307(10) 0.0281(10) 0.0314(11) 0.0187(9) 0.0068(8) 0.0073(8)
C4 0.0503(14) 0.0374(12) 0.0249(10) 0.0179(9) 0.0122(10) 0.0096(10)
C5 0.0403(12) 0.0316(11) 0.0334(11) 0.0184(9) 0.0084(9) 0.0015(9)
C6 0.0443(13) 0.0301(11) 0.0171(9) 0.0116(8) 0.0044(8) 0.0010(9)
C7 0.0533(15) 0.0316(11) 0.0212(10) 0.0104(9) 0.0077(10) 0.0042(10)
C8 0.0675(18) 0.0328(12) 0.0260(11) 0.0066(10) 0.0068(11) 0.0003(12)
C9 0.0621(18) 0.0441(14) 0.0286(12) 0.0115(11) -0.0019(12) -0.0098(13)
C10 0.0460(14) 0.0513(15) 0.0305(12) 0.0214(11) -0.0017(10) -0.0046(12)
C010 0.0307(10) 0.0306(10) 0.0247(10) 0.0164(8) -0.0002(8) 0.0012(8)
C11 0.0416(12) 0.0392(12) 0.0231(10) 0.0186(9) 0.0035(9) 0.0007(10)
C12 0.0569(15) 0.0308(11) 0.0295(11) 0.0104(9) 0.0127(11) 0.0119(11)
C13 0.075(2) 0.0456(15) 0.0401(14) 0.0151(12) 0.0248(14) 0.0230(14)
C14 0.0642(18) 0.0333(12) 0.0395(13) 0.0155(11) 0.0124(12) 0.0153(12)
C15 0.0358(12) 0.0444(13) 0.0300(11) 0.0193(10) 0.0043(9) 0.0048(10)
C16 0.0677(19) 0.0551(17) 0.0554(17) 0.0376(15) 0.0219(15) 0.0229(15)
C17 0.0375(14) 0.068(2) 0.0533(17) 0.0233(15) 0.0094(12) 0.0068(13)
C18 0.0347(11) 0.0185(9) 0.0244(9) 0.0101(8) 0.0069(8) 0.0016(8)
C19 0.0415(12) 0.0246(10) 0.0284(10) 0.0140(9) 0.0042(9) 0.0003(9)
C20 0.0622(16) 0.0294(11) 0.0251(11) 0.0132(9) 0.0004(10) -0.0007(11)
C21 0.0712(18) 0.0256(11) 0.0314(12) 0.0092(9) 0.0205(12) 0.0072(11)
C22 0.0508(15) 0.0286(11) 0.0440(14) 0.0089(10) 0.0190(12) 0.0100(10)
C23 0.0389(12) 0.0219(10) 0.0368(12) 0.0088(9) 0.0089(10) 0.0050(9)
C24 0.0363(12) 0.0322(11) 0.0380(12) 0.0176(10) -0.0021(10) 0.0015(9)
C25 0.0417(15) 0.0433(15) 0.0687(19) 0.0279(14) -0.0073(13) -0.0016(12)
C26 0.0480(14) 0.0352(12) 0.0395(13) 0.0188(11) -0.0008(11) 0.0083(11)
C27 0.0418(14) 0.0338(13) 0.0499(15) 0.0042(11) 0.0021(12) 0.0150(11)
C28 0.0593(19) 0.065(2) 0.0499(17) 0.0268(15) 0.0052(14) 0.0209(15)
C29 0.0432(17) 0.060(2) 0.104(3) 0.037(2) 0.0047(18) 0.0076(15)
C30 0.0320(11) 0.0268(10) 0.0331(11) 0.0179(9) 0.0095(9) 0.0109(8)
C31 0.0324(11) 0.0285(10) 0.0456(13) 0.0252(10) 0.0121(10) 0.0082(9)
C32 0.0266(10) 0.0279(10) 0.0337(11) 0.0169(9) 0.0072(8) 0.0055(8)
C33 0.0391(13) 0.0434(13) 0.0542(15) 0.0370(12) 0.0188(11) 0.0202(11)
C34 0.0317(12) 0.0403(13) 0.0583(15) 0.0326(12) 0.0175(11) 0.0095(10)
C35 0.0278(10) 0.0384(11) 0.0320(11) 0.0239(9) 0.0116(8) 0.0144(9)
C36 0.0396(12) 0.0411(12) 0.0366(12) 0.0247(10) 0.0163(10) 0.0204(10)
C37 0.0429(14) 0.0596(16) 0.0478(14) 0.0322(13) 0.0260(12) 0.0305(13)
C38 0.0293(12) 0.0738(19) 0.0501(15) 0.0386(15) 0.0166(11) 0.0215(12)
C39 0.0281(11) 0.0583(16) 0.0407(13) 0.0291(12) 0.0079(10) 0.0107(11)
C40 0.0261(10) 0.0432(12) 0.0327(11) 0.0233(10) 0.0086(9) 0.0106(9)
C41 0.0523(15) 0.0348(12) 0.0400(13) 0.0175(10) 0.0199(11) 0.0213(11)
C42 0.080(2) 0.0466(16) 0.0650(19) 0.0265(15) 0.0320(17) 0.0369(16)
C43 0.0611(17) 0.0473(15) 0.0351(13) 0.0160(11) 0.0189(12) 0.0182(13)
C44 0.0260(11) 0.0451(13) 0.0315(11) 0.0132(10) 0.0045(9) 0.0041(9)
C45 0.112(3) 0.0555(19) 0.0410(16) 0.0207(14) 0.0337(18) 0.0079(19)
C46 0.0482(16) 0.0446(15) 0.0598(18) 0.0196(14) 0.0155(14) 0.0049(12)
C47 0.0255(10) 0.0241(9) 0.0290(10) 0.0150(8) 0.0103(8) 0.0089(8)
C48 0.0258(10) 0.0278(10) 0.0303(10) 0.0143(9) 0.0076(8) 0.0075(8)
C49 0.0315(11) 0.0367(12) 0.0332(11) 0.0165(10) 0.0050(9) 0.0145(9)
C50 0.0404(13) 0.0307(11) 0.0386(12) 0.0159(10) 0.0118(10) 0.0186(10)
C51 0.0368(12) 0.0279(11) 0.0318(11) 0.0087(9) 0.0088(9) 0.0100(9)
C52 0.0271(10) 0.0289(10) 0.0273(10) 0.0139(8) 0.0086(8) 0.0076(8)
C53 0.0270(10) 0.0302(11) 0.0332(11) 0.0117(9) 0.0036(9) 0.0078(8)
C54 0.0311(12) 0.0407(13) 0.0447(14) 0.0133(11) 0.0042(10) 0.0018(10)
C55 0.0374(12) 0.0373(12) 0.0325(11) 0.0137(10) 0.0049(9) 0.0109(10)
C56 0.0333(12) 0.0387(12) 0.0280(11) 0.0098(9) 0.0050(9) 0.0134(10)
C57 0.080(2) 0.090(3) 0.058(2) 0.054(2) -0.0153(18) -0.010(2)
C58 0.0497(17) 0.069(2) 0.0605(19) 0.0309(17) -0.0141(15) -0.0185(15)
C59 0.0326(10) 0.0255(10) 0.0227(9) 0.0132(8) 0.0076(8) 0.0050(8)
C60 0.0326(11) 0.0314(11) 0.0299(10) 0.0188(9) 0.0111(9) 0.0087(9)
C61 0.0291(10) 0.0259(10) 0.0234(9) 0.0121(8) 0.0068(8) 0.0049(8)
C62 0.0291(10) 0.0263(10) 0.0261(10) 0.0146(8) 0.0036(8) 0.0005(8)
C63 0.0305(11) 0.0298(11) 0.0300(11) 0.0119(9) 0.0022(9) 0.0070(9)
C64 0.0297(11) 0.0334(11) 0.0255(10) 0.0101(9) 0.0043(8) 0.0063(9)
C65 0.0222(9) 0.0226(9) 0.0187(8) 0.0099(7) 0.0042(7) 0.0032(7)
C66 0.0206(9) 0.0241(9) 0.0222(9) 0.0111(8) 0.0037(7) 0.0009(7)
C67 0.0216(9) 0.0328(11) 0.0304(10) 0.0176(9) 0.0045(8) 0.0075(8)
C68 0.0292(11) 0.0423(12) 0.0261(10) 0.0183(9) -0.0008(8) 0.0047(9)
C69 0.0321(11) 0.0368(11) 0.0196(9) 0.0088(9) 0.0033(8) 0.0039(9)
C70 0.0235(9) 0.0249(9) 0.0218(9) 0.0086(8) 0.0050(7) 0.0019(7)
C71 0.0234(9) 0.0209(9) 0.0252(9) 0.0116(8) 0.0055(7) 0.0072(7)
C72 0.0274(10) 0.0246(10) 0.0307(10) 0.0126(8) 0.0028(8) 0.0051(8)
C73 0.0364(12) 0.0235(10) 0.0297(11) 0.0084(8) -0.0004(9) 0.0063(9)
C74 0.0397(12) 0.0296(10) 0.0223(10) 0.0089(8) 0.0046(9) 0.0170(9)
C75 0.0285(10) 0.0340(11) 0.0263(10) 0.0150(9) 0.0094(8) 0.0132(9)
C76 0.0231(9) 0.0245(9) 0.0245(9) 0.0121(8) 0.0059(7) 0.0083(7)
C77 0.0293(11) 0.0301(11) 0.0484(14) 0.0185(10) 0.0054(10) -0.0007(9)
C78 0.0544(15) 0.0411(13) 0.0258(11) 0.0081(10) 0.0103(10) 0.0198(12)
C79 0.0230(9) 0.0280(10) 0.0302(10) 0.0134(8) 0.0063(8) 0.0039(8)
C80 0.0273(10) 0.0263(10) 0.0227(9) 0.0045(8) 0.0043(8) 0.0043(8)
C81 0.0348(12) 0.0329(11) 0.0293(11) 0.0050(9) 0.0093(9) 0.0056(9)
C82 0.0350(13) 0.0359(13) 0.0445(14) 0.0014(11) 0.0150(11) 0.0088(10)
C83 0.0355(13) 0.0257(11) 0.0554(16) 0.0013(11) 0.0071(11) 0.0058(10)
C84 0.0341(12) 0.0215(10) 0.0469(14) 0.0059(10) 0.0033(10) 0.0011(9)
C85 0.0283(11) 0.0253(10) 0.0298(11) 0.0024(8) 0.0032(9) 0.0010(8)
C86 0.0495(15) 0.0542(16) 0.0366(13) 0.0214(12) 0.0209(11) 0.0129(12)
C87 0.0483(17) 0.0302(14) 0.101(3) 0.0088(15) 0.0190(17) 0.0117(12)
C88 0.0334(12) 0.0258(10) 0.0441(13) 0.0114(10) 0.0118(10) 0.0014(9)
C89 0.0326(11) 0.0316(11) 0.0375(12) 0.0178(10) -0.0001(9) 0.0019(9)
C90 0.0501(15) 0.0400(13) 0.0469(15) 0.0232(12) -0.0071(12) 0.0083(12)
C91 0.0664(19) 0.0444(15) 0.0373(13) 0.0223(12) -0.0151(13) 0.0019(13)
C92 0.0591(16) 0.0359(12) 0.0256(11) 0.0133(10) -0.0053(11) -0.0014(11)
C93 0.0358(11) 0.0287(10) 0.0263(10) 0.0133(9) -0.0011(9) -0.0018(9)
C94 0.0288(11) 0.0382(12) 0.0411(12) 0.0220(10) 0.0042(9) 0.0100(9)
C95 0.0348(12) 0.0337(12) 0.0452(13) 0.0172(11) 0.0062(10) 0.0108(10)
C96 0.0395(13) 0.0406(13) 0.0486(15) 0.0188(12) 0.0117(11) 0.0143(11)
C97 0.0320(12) 0.0593(17) 0.0489(15) 0.0216(13) 0.0118(11) 0.0172(12)
C98 0.0316(12) 0.0611(17) 0.0572(17) 0.0312(14) 0.0163(12) 0.0124(12)
C99 0.0264(11) 0.0463(14) 0.0546(15) 0.0273(12) 0.0068(10) 0.0099(10)
C100 0.0551(16) 0.0364(13) 0.0484(15) 0.0206(12) 0.0098(12) 0.0084(12)
C101 0.0479(17) 0.080(2) 0.0482(17) 0.0190(16) 0.0147(14) 0.0208(16)
C102 0.0353(14) 0.0526(17) 0.086(2) 0.0367(16) 0.0224(14) 0.0080(12)
C103 0.0371(12) 0.0299(11) 0.0193(9) 0.0089(8) 0.0007(8) 0.0019(9)
C104 0.0352(12) 0.0396(12) 0.0209(10) 0.0113(9) 0.0024(8) -0.0058(9)
C105 0.0345(12) 0.0495(14) 0.0242(10) 0.0120(10) 0.0052(9) 0.0039(10)
C106 0.0355(12) 0.0434(13) 0.0217(10) 0.0087(9) 0.0035(9) 0.0081(10)
C107 0.0347(11) 0.0307(11) 0.0193(9) 0.0078(8) 0.0023(8) 0.0041(9)
C108 0.0310(10) 0.0279(10) 0.0164(9) 0.0072(8) 0.0014(8) 0.0019(8)
C109 0.0532(16) 0.0487(15) 0.0368(13) 0.0140(12) 0.0112(12) -0.0142(13)
C110 0.0488(15) 0.0527(16) 0.0404(14) 0.0133(12) 0.0139(12) 0.0201(13)
C111 0.0313(11) 0.0333(11) 0.0242(10) 0.0125(9) 0.0027(8) 0.0015(9)

loop_
_atom_type_symbol
_atom_type_description
_atom_type_scat_dispersion_real
_atom_type_scat_dispersion_imag
_atom_type_scat_source
C C 0.0181 0.0091 'International Tables Vol C Tables 4.2.6.8 and 6.1.1.4'
H H 0.0000 0.0000 'International Tables Vol C Tables 4.2.6.8 and 6.1.1.4'
Cl Cl 0.3639 0.7018 'International Tables Vol C Tables 4.2.6.8 and 6.1.1.4'
Ga Ga -1.2846 0.7763 'International Tables Vol C Tables 4.2.6.8 and 6.1.1.4'
Ge Ge -1.0885 0.8855 'International Tables Vol C Tables 4.2.6.8 and 6.1.1.4'
N N 0.0311 0.0180 'International Tables Vol C Tables 4.2.6.8 and 6.1.1.4'

loop_
_geom_angle_atom_site_label_1
_geom_angle_atom_site_label_2
_geom_angle_atom_site_label_3
_geom_angle
_geom_angle_site_symmetry_1
_geom_angle_site_symmetry_3
_geom_angle_publ_flag
C63 Ge1 C60 116.75(9) . . ?
C63 Ge1 C65 110.29(9) . . ?
C60 Ge1 C65 106.77(8) . . ?
C63 Ge1 Ge2 71.27(7) . . ?
C60 Ge1 Ge2 132.38(7) . . ?
C65 Ge1 Ge2 113.77(6) . . ?
C64 Ge2 C62 117.51(9) . . ?
C64 Ge2 C010 109.52(9) . . ?
C62 Ge2 C010 107.85(9) . . ?
C64 Ge2 Ge1 71.42(7) . . ?
C62 Ge2 Ge1 130.68(6) . . ?
C010 Ge2 Ge1 114.02(6) . . ?
N2 Ga1 N1 96.38(7) . . ?
N2 Ga1 C59 118.08(8) . . ?
N1 Ga1 C59 120.54(8) . . ?
N2 Ga1 Cl1 102.51(5) . . ?
N1 Ga1 Cl1 102.35(6) . . ?
C59 Ga1 Cl1 113.90(6) . . ?
N4 Ga2 N3 96.40(7) . . ?
N4 Ga2 C61 117.59(8) . . ?
N3 Ga2 C61 120.13(8) . . ?
N4 Ga2 Cl2 102.73(6) . . ?
N3 Ga2 Cl2 101.17(5) . . ?
C61 Ga2 Cl2 115.51(6) . . ?
C1 N1 C6 119.86(17) . . ?
C1 N1 Ga1 118.39(15) . . ?
C6 N1 Ga1 121.35(13) . . ?
C3 N2 C18 119.78(17) . . ?
C3 N2 Ga1 119.10(14) . . ?
C18 N2 Ga1 121.01(13) . . ?
C30 N3 C35 120.20(17) . . ?
C30 N3 Ga2 118.87(14) . . ?
C35 N3 Ga2 120.74(13) . . ?
C32 N4 C47 120.42(17) . . ?
C32 N4 Ga2 119.05(14) . . ?
C47 N4 Ga2 120.40(13) . . ?
N1 C1 C2 124.00(19) . . ?
N1 C1 C4 120.2(2) . . ?
C2 C1 C4 115.77(19) . . ?
C1 C2 C3 129.2(2) . . ?
N2 C3 C2 123.0(2) . . ?
N2 C3 C5 119.32(19) . . ?
C2 C3 C5 117.63(19) . . ?
C11 C6 C7 121.7(2) . . ?
C11 C6 N1 118.2(2) . . ?
C7 C6 N1 120.1(2) . . ?
C8 C7 C6 117.5(2) . . ?
C8 C7 C12 119.2(2) . . ?
C6 C7 C12 123.3(2) . . ?
C9 C8 C7 121.8(3) . . ?
C8 C9 C10 119.7(3) . . ?
C9 C10 C11 121.3(3) . . ?
C93 C010 C89 117.28(19) . . ?
C93 C010 Ge2 118.54(16) . . ?
C89 C010 Ge2 124.17(17) . . ?
C10 C11 C6 117.8(2) . . ?
C10 C11 C15 120.9(2) . . ?
C6 C11 C15 121.3(2) . . ?
C7 C12 C14 110.9(2) . . ?
C7 C12 C13 112.4(2) . . ?
C14 C12 C13 110.2(2) . . ?
C17 C15 C11 112.9(2) . . ?
C17 C15 C16 111.0(2) . . ?
C11 C15 C16 111.2(2) . . ?
C23 C18 C19 121.4(2) . . ?
C23 C18 N2 117.85(19) . . ?
C19 C18 N2 120.78(19) . . ?
C20 C19 C18 117.6(2) . . ?
C20 C19 C24 119.6(2) . . ?
C18 C19 C24 122.8(2) . . ?
C21 C20 C19 121.9(2) . . ?
C20 C21 C22 119.5(2) . . ?
C21 C22 C23 121.2(2) . . ?
C22 C23 C18 118.3(2) . . ?
C22 C23 C27 119.3(2) . . ?
C18 C23 C27 122.3(2) . . ?
C19 C24 C26 110.2(2) . . ?
C19 C24 C25 112.3(2) . . ?
C26 C24 C25 110.3(2) . . ?
C29 C27 C28 110.5(3) . . ?
C29 C27 C23 111.8(3) . . ?
C28 C27 C23 111.5(2) . . ?
N3 C30 C31 123.92(19) . . ?
N3 C30 C33 119.48(19) . . ?
C31 C30 C33 116.58(19) . . ?
C30 C31 C32 128.7(2) . . ?
N4 C32 C31 123.17(19) . . ?
N4 C32 C34 119.82(19) . . ?
C31 C32 C34 117.00(19) . . ?
C40 C35 C36 121.4(2) . . ?
C40 C35 N3 118.23(19) . . ?
C36 C35 N3 120.3(2) . . ?
C37 C36 C35 117.3(2) . . ?
C37 C36 C41 119.2(2) . . ?
C35 C36 C41 123.5(2) . . ?
C38 C37 C36 121.9(2) . . ?
C37 C38 C39 120.1(2) . . ?
C38 C39 C40 120.6(3) . . ?
C39 C40 C35 118.7(2) . . ?
C39 C40 C44 120.1(2) . . ?
C35 C40 C44 121.23(19) . . ?
C36 C41 C43 110.8(2) . . ?
C36 C41 C42 111.7(2) . . ?
C43 C41 C42 109.3(2) . . ?
C45 C44 C46 110.8(2) . . ?
C45 C44 C40 112.8(2) . . ?
C46 C44 C40 113.4(2) . . ?
C52 C47 C48 121.56(18) . . ?
C52 C47 N4 117.84(18) . . ?
C48 C47 N4 120.56(18) . . ?
C49 C48 C47 117.9(2) . . ?
C49 C48 C53 118.56(19) . . ?
C47 C48 C53 123.56(18) . . ?
C50 C49 C48 121.3(2) . . ?
C49 C50 C51 120.0(2) . . ?
C50 C51 C52 121.1(2) . . ?
C51 C52 C47 118.2(2) . . ?
C51 C52 C56 119.9(2) . . ?
C47 C52 C56 121.82(19) . . ?
C48 C53 C55 110.09(19) . . ?
C48 C53 C54 111.59(19) . . ?
C55 C53 C54 110.3(2) . . ?
C58 C56 C57 109.2(3) . . ?
C58 C56 C52 112.7(2) . . ?
C57 C56 C52 111.0(2) . . ?
C60 C59 Ga1 112.29(14) . . ?
C59 C60 Ge1 115.47(15) . . ?
C62 C61 Ga2 112.12(14) . . ?
C61 C62 Ge2 117.24(14) . . ?
C64 C63 Ge1 97.76(14) . . ?
C63 C64 Ge2 98.15(14) . . ?
C66 C65 C70 117.49(17) . . ?
C66 C65 Ge1 119.41(14) . . ?
C70 C65 Ge1 123.10(14) . . ?
C67 C66 C65 120.59(18) . . ?
C67 C66 C71 115.45(18) . . ?
C65 C66 C71 123.77(17) . . ?
C68 C67 C66 120.80(19) . . ?
C69 C68 C67 119.4(2) . . ?
C68 C69 C70 121.3(2) . . ?
C69 C70 C65 120.13(19) . . ?
C69 C70 C80 116.16(18) . . ?
C65 C70 C80 123.48(18) . . ?
C72 C71 C76 119.69(18) . . ?
C72 C71 C66 121.50(18) . . ?
C76 C71 C66 118.49(18) . . ?
C73 C72 C71 119.3(2) . . ?
C73 C72 C77 120.2(2) . . ?
C71 C72 C77 120.5(2) . . ?
C74 C73 C72 121.9(2) . . ?
C73 C74 C75 118.4(2) . . ?
C73 C74 C78 120.7(2) . . ?
C75 C74 C78 120.9(2) . . ?
C74 C75 C76 121.6(2) . . ?
C75 C76 C71 119.14(19) . . ?
C75 C76 C79 118.87(18) . . ?
C71 C76 C79 121.97(18) . . ?
C81 C80 C85 118.9(2) . . ?
C81 C80 C70 121.5(2) . . ?
C85 C80 C70 119.48(19) . . ?
C82 C81 C80 119.4(2) . . ?
C82 C81 C86 118.2(2) . . ?
C80 C81 C86 122.4(2) . . ?
C83 C82 C81 121.9(2) . . ?
C82 C83 C84 118.1(2) . . ?
C82 C83 C87 121.4(3) . . ?
C84 C83 C87 120.5(3) . . ?
C83 C84 C85 121.6(2) . . ?
C84 C85 C80 119.7(2) . . ?
C84 C85 C88 118.9(2) . . ?
C80 C85 C88 121.4(2) . . ?
C90 C89 C010 120.5(2) . . ?
C90 C89 C94 115.5(2) . . ?
C010 C89 C94 123.9(2) . . ?
C91 C90 C89 120.9(2) . . ?
C92 C91 C90 119.3(2) . . ?
C91 C92 C93 120.8(2) . . ?
C92 C93 C010 121.0(2) . . ?
C92 C93 C103 116.1(2) . . ?
C010 C93 C103 122.87(19) . . ?
C99 C94 C95 119.0(2) . . ?
C99 C94 C89 120.7(2) . . ?
C95 C94 C89 120.2(2) . . ?
C96 C95 C94 120.2(2) . . ?
C96 C95 C100 118.3(2) . . ?
C94 C95 C100 121.5(2) . . ?
C97 C96 C95 120.9(3) . . ?
C96 C97 C98 118.0(3) . . ?
C96 C97 C101 120.4(3) . . ?
C98 C97 C101 121.6(3) . . ?
C99 C98 C97 122.1(3) . . ?
C98 C99 C94 119.4(3) . . ?
C98 C99 C102 118.9(3) . . ?
C94 C99 C102 121.7(3) . . ?
C104 C103 C108 119.5(2) . . ?
C104 C103 C93 120.6(2) . . ?
C108 C103 C93 119.7(2) . . ?
C105 C104 C103 119.7(2) . . ?
C105 C104 C109 121.2(2) . . ?
C103 C104 C109 119.1(2) . . ?
C106 C105 C104 121.8(2) . . ?
C105 C106 C107 118.3(2) . . ?
C105 C106 C110 121.1(2) . . ?
C107 C106 C110 120.6(2) . . ?
C106 C107 C108 122.5(2) . . ?
C107 C108 C103 118.0(2) . . ?
C107 C108 C111 119.5(2) . . ?
C103 C108 C111 122.4(2) . . ?

loop_
_geom_bond_atom_site_label_1
_geom_bond_atom_site_label_2
_geom_bond_distance
_geom_bond_site_symmetry_2
_geom_bond_publ_flag
Ge1 C63 1.982(2) . ?
Ge1 C60 1.986(2) . ?
Ge1 C65 2.0129(19) . ?
Ge1 Ge2 2.5440(3) . ?
Ge2 C64 1.973(2) . ?
Ge2 C62 1.982(2) . ?
Ge2 C010 2.020(2) . ?
Ga1 N2 1.9565(17) . ?
Ga1 N1 1.9636(17) . ?
Ga1 C59 1.977(2) . ?
Ga1 Cl1 2.2292(6) . ?
Ga2 N4 1.9562(17) . ?
Ga2 N3 1.9577(17) . ?
Ga2 C61 1.990(2) . ?
Ga2 Cl2 2.2322(6) . ?
N1 C1 1.331(3) . ?
N1 C6 1.453(3) . ?
N2 C3 1.334(3) . ?
N2 C18 1.446(3) . ?
N3 C30 1.330(3) . ?
N3 C35 1.449(3) . ?
N4 C32 1.330(3) . ?
N4 C47 1.453(2) . ?
C1 C2 1.395(3) . ?
C1 C4 1.517(3) . ?
C2 C3 1.401(3) . ?
C3 C5 1.503(3) . ?
C6 C11 1.401(3) . ?
C6 C7 1.407(3) . ?
C7 C8 1.401(4) . ?
C7 C12 1.517(4) . ?
C8 C9 1.367(4) . ?
C9 C10 1.387(4) . ?
C10 C11 1.396(3) . ?
C010 C93 1.414(3) . ?
C010 C89 1.416(3) . ?
C11 C15 1.522(4) . ?
C12 C14 1.530(3) . ?
C12 C13 1.541(3) . ?
C15 C17 1.518(4) . ?
C15 C16 1.524(4) . ?
C18 C23 1.403(3) . ?
C18 C19 1.406(3) . ?
C19 C20 1.403(3) . ?
C19 C24 1.515(3) . ?
C20 C21 1.376(4) . ?
C21 C22 1.385(4) . ?
C22 C23 1.399(3) . ?
C23 C27 1.523(4) . ?
C24 C26 1.533(3) . ?
C24 C25 1.534(4) . ?
C27 C29 1.518(5) . ?
C27 C28 1.521(4) . ?
C30 C31 1.402(3) . ?
C30 C33 1.512(3) . ?
C31 C32 1.404(3) . ?
C32 C34 1.507(3) . ?
C35 C40 1.400(3) . ?
C35 C36 1.414(3) . ?
C36 C37 1.401(4) . ?
C36 C41 1.515(4) . ?
C37 C38 1.374(4) . ?
C38 C39 1.385(4) . ?
C39 C40 1.398(3) . ?
C40 C44 1.523(3) . ?
C41 C43 1.537(4) . ?
C41 C42 1.541(3) . ?
C44 C45 1.497(4) . ?
C44 C46 1.511(4) . ?
C47 C52 1.404(3) . ?
C47 C48 1.405(3) . ?
C48 C49 1.401(3) . ?
C48 C53 1.518(3) . ?
C49 C50 1.379(3) . ?
C50 C51 1.386(3) . ?
C51 C52 1.395(3) . ?
C52 C56 1.522(3) . ?
C53 C55 1.536(3) . ?
C53 C54 1.537(3) . ?
C56 C58 1.501(4) . ?
C56 C57 1.519(4) . ?
C59 C60 1.537(3) . ?
C61 C62 1.535(3) . ?
C63 C64 1.551(3) . ?
C65 C66 1.412(3) . ?
C65 C70 1.423(3) . ?
C66 C67 1.403(3) . ?
C66 C71 1.500(3) . ?
C67 C68 1.383(3) . ?
C68 C69 1.383(3) . ?
C69 C70 1.399(3) . ?
C70 C80 1.503(3) . ?
C71 C72 1.402(3) . ?
C71 C76 1.409(3) . ?
C72 C73 1.394(3) . ?
C72 C77 1.504(3) . ?
C73 C74 1.386(3) . ?
C74 C75 1.390(3) . ?
C74 C78 1.513(3) . ?
C75 C76 1.398(3) . ?
C76 C79 1.507(3) . ?
C80 C81 1.400(3) . ?
C80 C85 1.401(3) . ?
C81 C82 1.399(3) . ?
C81 C86 1.510(4) . ?
C82 C83 1.378(4) . ?
C83 C84 1.388(4) . ?
C83 C87 1.516(4) . ?
C84 C85 1.394(3) . ?
C85 C88 1.507(3) . ?
C89 C90 1.404(3) . ?
C89 C94 1.501(3) . ?
C90 C91 1.388(4) . ?
C91 C92 1.384(4) . ?
C92 C93 1.398(3) . ?
C93 C103 1.491(3) . ?
C94 C99 1.397(4) . ?
C94 C95 1.403(3) . ?
C95 C96 1.399(4) . ?
C95 C100 1.511(4) . ?
C96 C97 1.389(4) . ?
C97 C98 1.395(4) . ?
C97 C101 1.502(4) . ?
C98 C99 1.392(4) . ?
C99 C102 1.512(4) . ?
C103 C104 1.409(3) . ?
C103 C108 1.413(3) . ?
C104 C105 1.378(4) . ?
C104 C109 1.509(3) . ?
C105 C106 1.377(4) . ?
C106 C107 1.384(3) . ?
C106 C110 1.509(4) . ?
C107 C108 1.393(3) . ?
C108 C111 1.505(3) . ?
